data_4036849
loop_
_publ_author_name
'Kise, Naoki'
'Hamada, Yusuke'
'Sakurai, Toshihiko'

_publ_section_title
;
 Electroreductive Intermolecular Coupling of Uracils with Aromatic
 Ketones: Synthesis of 6-Substituted and cis-5,6-Disubstituted
 5,6-Dihydro-1,3-dimethyluracils and Their Transformation to 6-Substituted
 1,3-Dimethyluracils, trans-5,6-Disubstituted
 5,6-Dihydro-1,3-dimethyluracils, and 4,5,5-Trisubstituted
 3-Methyloxazolizin-2-ones.
;
_journal_issue 12
_journal_name_full 'The Journal of organic chemistry'
_journal_page_first 5101
_journal_page_last 5119
_journal_paper_doi 10.1021/acs.joc.6b00670
_journal_volume 81
_journal_year 2016
_chemical_formula_moiety 'C21 H20 N2 O3'
_chemical_formula_sum 'C21 H20 N2 O3'
_chemical_formula_weight 348.39
_chemical_melting_point 467.0(10)
_chemical_name_systematic
; 
N-methyl-2-(3'-methyl-2'-oxospiro[dibenzo[a,d][7]annulene-5,5'-oxazolidin]-
4'-yl)acetamide
;
_space_group_IT_number 2
_space_group_name_Hall '-P 1'
_space_group_name_H-M_alt 'P -1'
_symmetry_cell_setting triclinic
_symmetry_space_group_name_Hall '-P 1'
_symmetry_space_group_name_H-M 'P -1'
_atom_sites_solution_hydrogens geom
_atom_sites_solution_primary direct
_atom_sites_solution_secondary difmap
_audit_creation_method SHELXL-97
_cell_angle_alpha 84.975(3)
_cell_angle_beta 79.047(4)
_cell_angle_gamma 72.569(4)
_cell_formula_units_Z 4
_cell_length_a 11.0598(9)
_cell_length_b 11.3192(10)
_cell_length_c 15.6860(18)
_cell_measurement_reflns_used 3512
_cell_measurement_temperature 298(2)
_cell_measurement_theta_max 27.1
_cell_measurement_theta_min 3.1
_cell_volume 1838.4(3)
_computing_cell_refinement PROCESS-AUTO
_computing_data_collection PROCESS-AUTO
_computing_data_reduction PROCESS-AUTO
_computing_publication_material yadokari-XG
_computing_structure_refinement 'SHELXL-97 (Sheldrick, 1997)'
_computing_structure_solution 'SHELXS-97 (Sheldrick, 1990)'
_diffrn_ambient_temperature 298(2)
_diffrn_detector_area_resol_mean 10.00
_diffrn_measured_fraction_theta_full 0.956
_diffrn_measured_fraction_theta_max 0.956
_diffrn_measurement_device_type 'Rigaku RAXIS-RAPID'
_diffrn_measurement_method \w
_diffrn_radiation_monochromator graphite
_diffrn_radiation_source 'fine-focus sealed tube'
_diffrn_radiation_type MoK\a
_diffrn_radiation_wavelength 0.71075
_diffrn_reflns_av_R_equivalents 0.0429
_diffrn_reflns_av_sigmaI/netI 0.0995
_diffrn_reflns_limit_h_max 14
_diffrn_reflns_limit_h_min -13
_diffrn_reflns_limit_k_max 14
_diffrn_reflns_limit_k_min -14
_diffrn_reflns_limit_l_max 20
_diffrn_reflns_limit_l_min -20
_diffrn_reflns_number 17257
_diffrn_reflns_theta_full 27.40
_diffrn_reflns_theta_max 27.40
_diffrn_reflns_theta_min 3.09
_exptl_absorpt_coefficient_mu 0.085
_exptl_absorpt_correction_T_max 0.9832
_exptl_absorpt_correction_T_min 0.9587
_exptl_absorpt_correction_type multi-scan
_exptl_absorpt_process_details
;
    Higashi, T. (1995). Program for Absorption Correction.
    Rigaku Corporation, Tokyo, Japan.
;
_exptl_crystal_colour colorless
_exptl_crystal_density_diffrn 1.259
_exptl_crystal_density_method 'not measured'
_exptl_crystal_description block
_exptl_crystal_F_000 736
_exptl_crystal_size_max 0.50
_exptl_crystal_size_mid 0.30
_exptl_crystal_size_min 0.20
_refine_diff_density_max 0.169
_refine_diff_density_min -0.110
_refine_diff_density_rms 0.025
_refine_ls_extinction_coef 0.0123(7)
_refine_ls_extinction_expression Fc^*^=kFc[1+0.001xFc^2^\l^3^/sin(2\q)]^-1/4^
_refine_ls_extinction_method SHELXL
_refine_ls_goodness_of_fit_ref 1.011
_refine_ls_hydrogen_treatment refall
_refine_ls_matrix_type full
_refine_ls_number_parameters 482
_refine_ls_number_reflns 7994
_refine_ls_number_restraints 0
_refine_ls_restrained_S_all 1.011
_refine_ls_R_factor_all 0.1373
_refine_ls_R_factor_gt 0.0441
_refine_ls_shift/su_max 0.000
_refine_ls_shift/su_mean 0.000
_refine_ls_structure_factor_coef Fsqd
_refine_ls_weighting_details 'calc w=1/[\s^2^(Fo^2^)+(0.0200P)^2^+0.0000P] where P=(Fo^2^+2Fc^2^)/3'
_refine_ls_weighting_scheme calc
_refine_ls_wR_factor_gt 0.0618
_refine_ls_wR_factor_ref 0.0700
_reflns_number_gt 3667
_reflns_number_total 7994
_reflns_threshold_expression >2sigma(I)
_cod_data_source_file jo6b00670_si_015.cif
_cod_data_source_block 12e
_cod_depositor_comments
;
The following automatic conversions were performed:

data item '_chemical_melting_point' value '466-468' was changed to
'467.0(10)' -- the average value was taken and precision was
estimated.

Automatic conversion script
Id: cif_fix_values 6909 2019-04-08 15:41:33Z antanas 
;
_cod_database_code 4036849

loop_
_symmetry_equiv_pos_as_xyz
'x, y, z'
'-x, -y, -z'

loop_
_atom_site_label
_atom_site_type_symbol
_atom_site_fract_x
_atom_site_fract_y
_atom_site_fract_z
_atom_site_U_iso_or_equiv
_atom_site_adp_type
_atom_site_occupancy
_atom_site_symmetry_multiplicity
_atom_site_calc_flag
_atom_site_refinement_flags
O1 O -0.04536(9) 0.40066(9) 0.14205(7) 0.0527(3) Uani 1 1 d .
C1 C -0.11819(16) 0.45648(18) 0.08031(12) 0.0542(4) Uani 1 1 d .
O2 O -0.10684(11) 0.40639(11) 0.01221(8) 0.0748(4) Uani 1 1 d .
N1 N -0.19725(12) 0.56467(12) 0.10757(8) 0.0489(3) Uani 1 1 d .
C2 C -0.28781(14) 0.64281(15) 0.05490(10) 0.0666(5) Uani 1 1 d .
H1 H -0.2423 0.6811 0.0078 0.100 Uiso 1 1 calc R
H2 H -0.3506 0.7057 0.0901 0.100 Uiso 1 1 calc R
H3 H -0.3302 0.5931 0.0321 0.100 Uiso 1 1 calc R
C3 C -0.17388(13) 0.59623(12) 0.18955(9) 0.0415(4) Uani 1 1 d .
H4 H -0.2555 0.6319 0.2281 0.050 Uiso 1 1 calc R
C4 C -0.08941(13) 0.68386(13) 0.17796(10) 0.0478(4) Uani 1 1 d .
H5 H -0.0788 0.7029 0.2347 0.057 Uiso 1 1 calc R
H6 H -0.0049 0.6422 0.1465 0.057 Uiso 1 1 calc R
C5 C -0.14495(17) 0.80311(15) 0.12975(12) 0.0511(4) Uani 1 1 d .
O3 O -0.24004(11) 0.88329(11) 0.16489(8) 0.0747(4) Uani 1 1 d .
N2 N -0.08669(15) 0.81389(14) 0.04820(10) 0.0596(4) Uani 1 1 d .
H7 H -0.0128(16) 0.7457(16) 0.0206(11) 0.094(7) Uiso 1 1 d .
C6 C -0.13425(18) 0.91979(17) -0.00918(12) 0.0947(7) Uani 1 1 d .
H8 H -0.2124 0.9154 -0.0251 0.142 Uiso 1 1 calc R
H9 H -0.0708 0.9183 -0.0605 0.142 Uiso 1 1 calc R
H10 H -0.1508 0.9952 0.0204 0.142 Uiso 1 1 calc R
C7 C -0.10523(13) 0.46370(13) 0.22368(10) 0.0419(4) Uani 1 1 d .
C8 C -0.19886(15) 0.39715(15) 0.27368(11) 0.0471(4) Uani 1 1 d .
C9 C -0.20729(17) 0.28792(17) 0.24357(12) 0.0677(5) Uani 1 1 d .
H11 H -0.1524 0.2539 0.1935 0.081 Uiso 1 1 calc R
C10 C -0.2958(2) 0.2294(2) 0.28687(17) 0.0902(7) Uani 1 1 d .
H12 H -0.2997 0.1562 0.2664 0.108 Uiso 1 1 calc R
C11 C -0.3780(2) 0.2801(2) 0.36031(17) 0.0930(8) Uani 1 1 d .
H13 H -0.4388 0.2420 0.3889 0.112 Uiso 1 1 calc R
C12 C -0.37061(17) 0.3868(2) 0.39170(12) 0.0760(6) Uani 1 1 d .
H14 H -0.4275 0.4208 0.4411 0.091 Uiso 1 1 calc R
C13 C -0.27830(16) 0.44590(16) 0.35040(12) 0.0547(5) Uani 1 1 d .
C14 C -0.26914(17) 0.55236(17) 0.39120(10) 0.0606(5) Uani 1 1 d .
H15 H -0.3456 0.6036 0.4202 0.073 Uiso 1 1 calc R
C15 C -0.16126(17) 0.58500(15) 0.39159(10) 0.0595(5) Uani 1 1 d .
H16 H -0.1722 0.6563 0.4210 0.071 Uiso 1 1 calc R
C16 C -0.02899(15) 0.52181(14) 0.35128(11) 0.0494(4) Uani 1 1 d .
C17 C 0.07169(18) 0.52574(16) 0.39181(11) 0.0635(5) Uani 1 1 d .
H17 H 0.0538 0.5730 0.4407 0.076 Uiso 1 1 calc R
C18 C 0.19701(19) 0.46088(18) 0.36064(14) 0.0722(6) Uani 1 1 d .
H18 H 0.2627 0.4636 0.3890 0.087 Uiso 1 1 calc R
C19 C 0.22495(16) 0.39263(17) 0.28833(13) 0.0671(5) Uani 1 1 d .
H19 H 0.3094 0.3472 0.2683 0.080 Uiso 1 1 calc R
C20 C 0.12782(15) 0.39058(14) 0.24428(11) 0.0547(5) Uani 1 1 d .
H20 H 0.1478 0.3447 0.1945 0.066 Uiso 1 1 calc R
C21 C 0.00119(14) 0.45656(13) 0.27423(10) 0.0423(4) Uani 1 1 d .
O4 O 0.40422(10) 0.75972(9) 0.37397(7) 0.0551(3) Uani 1 1 d .
C22 C 0.43516(16) 0.85713(16) 0.40055(11) 0.0563(5) Uani 1 1 d .
O5 O 0.50228(11) 0.84331(11) 0.45503(8) 0.0767(4) Uani 1 1 d .
N3 N 0.38009(12) 0.96093(12) 0.35666(9) 0.0563(4) Uani 1 1 d .
C23 C 0.40613(18) 1.07668(16) 0.36468(12) 0.0797(6) Uani 1 1 d .
H21 H 0.4264 1.0793 0.4212 0.120 Uiso 1 1 calc R
H22 H 0.3316 1.1443 0.3572 0.120 Uiso 1 1 calc R
H23 H 0.4776 1.0834 0.3210 0.120 Uiso 1 1 calc R
C24 C 0.33025(14) 0.93248(13) 0.28343(10) 0.0462(4) Uani 1 1 d .
H24 H 0.2479 0.9939 0.2779 0.055 Uiso 1 1 calc R
C25 C 0.42531(14) 0.92735(13) 0.19822(10) 0.0516(4) Uani 1 1 d .
H25 H 0.5115 0.8857 0.2094 0.062 Uiso 1 1 calc R
H26 H 0.4059 0.8782 0.1578 0.062 Uiso 1 1 calc R
C26 C 0.42292(19) 1.05362(15) 0.15605(10) 0.0510(4) Uani 1 1 d .
O6 O 0.32165(11) 1.13177(11) 0.14912(8) 0.0804(4) Uani 1 1 d .
N4 N 0.53783(16) 1.07112(12) 0.12619(9) 0.0598(4) Uani 1 1 d .
C27 C 0.55079(18) 1.18563(15) 0.08029(13) 0.0924(7) Uani 1 1 d .
H27 H 0.5636 1.1754 0.0188 0.139 Uiso 1 1 calc R
H28 H 0.6232 1.2050 0.0945 0.139 Uiso 1 1 calc R
H29 H 0.4741 1.2519 0.0973 0.139 Uiso 1 1 calc R
C28 C 0.30769(14) 0.80526(13) 0.31783(10) 0.0435(4) Uani 1 1 d .
C29 C 0.17499(16) 0.82290(13) 0.37391(11) 0.0511(4) Uani 1 1 d .
C30 C 0.1611(2) 0.79271(16) 0.46223(13) 0.0697(5) Uani 1 1 d .
H30 H 0.2344 0.7563 0.4867 0.084 Uiso 1 1 calc R
C31 C 0.0424(3) 0.8149(2) 0.51460(15) 0.0994(7) Uani 1 1 d .
H31 H 0.0359 0.7934 0.5735 0.119 Uiso 1 1 calc R
C32 C -0.0668(3) 0.8694(2) 0.4790(2) 0.1073(9) Uani 1 1 d .
H32 H -0.1474 0.8863 0.5142 0.129 Uiso 1 1 calc R
C33 C -0.0564(2) 0.89838(18) 0.39197(19) 0.0920(7) Uani 1 1 d .
H33 H -0.1307 0.9352 0.3686 0.110 Uiso 1 1 calc R
C34 C 0.06409(17) 0.87385(14) 0.33679(13) 0.0602(5) Uani 1 1 d .
C35 C 0.06494(18) 0.89857(16) 0.24403(15) 0.0695(6) Uani 1 1 d .
H34 H -0.0006 0.9656 0.2285 0.083 Uiso 1 1 calc R
C36 C 0.14877(17) 0.83626(16) 0.17858(13) 0.0626(5) Uani 1 1 d .
H35 H 0.1332 0.8642 0.1230 0.075 Uiso 1 1 calc R
C37 C 0.26172(15) 0.72995(14) 0.18311(11) 0.0488(4) Uani 1 1 d .
C38 C 0.29878(18) 0.64384(18) 0.11732(11) 0.0621(5) Uani 1 1 d .
H36 H 0.2526 0.6577 0.0719 0.075 Uiso 1 1 calc R
C39 C 0.40135(19) 0.53961(18) 0.11802(13) 0.0704(5) Uani 1 1 d .
H37 H 0.4233 0.4830 0.0741 0.084 Uiso 1 1 calc R
C40 C 0.47121(17) 0.51948(16) 0.18398(13) 0.0672(5) Uani 1 1 d .
H38 H 0.5406 0.4487 0.1851 0.081 Uiso 1 1 calc R
C41 C 0.43896(14) 0.60375(14) 0.24870(11) 0.0530(5) Uani 1 1 d .
H39 H 0.4876 0.5890 0.2929 0.064 Uiso 1 1 calc R
C42 C 0.33566(14) 0.71023(13) 0.24965(10) 0.0423(4) Uani 1 1 d .
H40 H 0.6190(15) 1.0112(14) 0.1326(10) 0.083(6) Uiso 1 1 d .

loop_
_atom_site_aniso_label
_atom_site_aniso_U_11
_atom_site_aniso_U_22
_atom_site_aniso_U_33
_atom_site_aniso_U_23
_atom_site_aniso_U_13
_atom_site_aniso_U_12
O1 0.0556(7) 0.0586(7) 0.0436(8) -0.0051(6) -0.0102(6) -0.0140(6)
C1 0.0572(11) 0.0746(13) 0.0401(12) 0.0008(11) -0.0103(10) -0.0323(10)
O2 0.0842(9) 0.0984(9) 0.0494(9) -0.0181(7) -0.0155(7) -0.0308(7)
N1 0.0515(8) 0.0574(9) 0.0411(9) 0.0025(7) -0.0168(7) -0.0164(7)
C2 0.0643(11) 0.0829(13) 0.0630(13) 0.0166(10) -0.0322(10) -0.0290(10)
C3 0.0409(9) 0.0499(10) 0.0336(10) 0.0047(8) -0.0097(7) -0.0128(8)
C4 0.0475(9) 0.0529(10) 0.0460(10) 0.0134(8) -0.0145(8) -0.0193(8)
C5 0.0489(11) 0.0537(11) 0.0560(13) 0.0106(10) -0.0194(10) -0.0198(9)
O3 0.0643(8) 0.0688(8) 0.0777(10) 0.0123(7) -0.0133(7) -0.0027(7)
N2 0.0670(11) 0.0658(10) 0.0497(11) 0.0226(9) -0.0183(9) -0.0265(9)
C6 0.1074(16) 0.0992(15) 0.0846(16) 0.0560(13) -0.0392(13) -0.0429(12)
C7 0.0462(9) 0.0467(9) 0.0326(10) 0.0006(8) -0.0050(8) -0.0148(8)
C8 0.0492(10) 0.0511(10) 0.0449(12) 0.0122(9) -0.0165(9) -0.0188(9)
C9 0.0778(13) 0.0672(13) 0.0696(14) 0.0136(11) -0.0228(11) -0.0364(11)
C10 0.1119(19) 0.0926(16) 0.0918(19) 0.0306(15) -0.0375(15) -0.0651(15)
C11 0.1013(19) 0.119(2) 0.089(2) 0.0478(16) -0.0389(16) -0.0769(16)
C12 0.0642(13) 0.1123(17) 0.0577(14) 0.0305(13) -0.0126(10) -0.0427(13)
C13 0.0521(11) 0.0675(12) 0.0468(12) 0.0177(10) -0.0146(10) -0.0223(10)
C14 0.0539(11) 0.0782(13) 0.0420(11) 0.0062(10) -0.0028(9) -0.0131(10)
C15 0.0745(13) 0.0627(11) 0.0392(11) -0.0001(9) -0.0117(10) -0.0159(11)
C16 0.0563(11) 0.0515(10) 0.0416(11) 0.0098(9) -0.0133(9) -0.0178(9)
C17 0.0804(14) 0.0757(13) 0.0499(12) 0.0144(10) -0.0260(11) -0.0413(11)
C18 0.0678(14) 0.0955(15) 0.0695(15) 0.0280(12) -0.0350(12) -0.0421(12)
C19 0.0495(11) 0.0739(13) 0.0747(15) 0.0229(11) -0.0177(11) -0.0159(10)
C20 0.0533(11) 0.0529(10) 0.0548(12) 0.0102(9) -0.0121(9) -0.0123(9)
C21 0.0439(10) 0.0416(9) 0.0422(11) 0.0090(8) -0.0101(8) -0.0150(8)
O4 0.0681(7) 0.0508(7) 0.0549(8) -0.0009(6) -0.0286(6) -0.0191(6)
C22 0.0673(12) 0.0643(12) 0.0465(12) -0.0091(10) -0.0138(10) -0.0284(10)
O5 0.0940(9) 0.0942(9) 0.0619(9) -0.0041(7) -0.0380(8) -0.0416(7)
N3 0.0751(10) 0.0512(9) 0.0549(10) -0.0050(8) -0.0220(8) -0.0288(8)
C23 0.1217(16) 0.0746(13) 0.0655(14) -0.0113(11) -0.0150(12) -0.0604(12)
C24 0.0513(10) 0.0425(9) 0.0487(11) -0.0043(8) -0.0104(9) -0.0177(8)
C25 0.0568(10) 0.0461(10) 0.0563(12) -0.0043(8) -0.0075(9) -0.0220(8)
C26 0.0577(12) 0.0477(11) 0.0483(11) 0.0037(8) -0.0150(9) -0.0140(10)
O6 0.0602(8) 0.0717(8) 0.0982(10) 0.0193(7) -0.0211(7) -0.0040(7)
N4 0.0544(10) 0.0492(9) 0.0732(11) 0.0182(8) -0.0088(8) -0.0181(8)
C27 0.0975(15) 0.0599(12) 0.1126(18) 0.0333(12) -0.0085(13) -0.0282(11)
C28 0.0484(10) 0.0421(9) 0.0446(11) 0.0022(8) -0.0170(8) -0.0155(8)
C29 0.0610(12) 0.0408(10) 0.0532(13) -0.0030(8) -0.0058(10) -0.0193(9)
C30 0.0868(15) 0.0683(12) 0.0546(14) -0.0063(10) -0.0034(12) -0.0276(11)
C31 0.123(2) 0.0962(17) 0.0736(17) -0.0162(14) 0.0265(18) -0.0459(16)
C32 0.0879(19) 0.0939(18) 0.125(3) -0.0281(17) 0.0407(18) -0.0334(15)
C33 0.0641(15) 0.0716(14) 0.131(2) -0.0107(15) 0.0029(15) -0.0154(12)
C34 0.0502(12) 0.0478(10) 0.0797(15) -0.0053(10) -0.0034(11) -0.0135(9)
C35 0.0608(13) 0.0557(12) 0.0977(18) 0.0134(12) -0.0349(12) -0.0164(10)
C36 0.0729(13) 0.0622(12) 0.0669(15) 0.0196(10) -0.0362(11) -0.0319(11)
C37 0.0566(11) 0.0493(10) 0.0509(12) 0.0066(9) -0.0163(9) -0.0287(9)
C38 0.0828(14) 0.0766(13) 0.0461(12) 0.0007(10) -0.0179(10) -0.0482(11)
C39 0.0842(14) 0.0701(14) 0.0653(15) -0.0198(11) 0.0021(12) -0.0394(12)
C40 0.0652(12) 0.0550(11) 0.0833(16) -0.0143(11) -0.0053(12) -0.0214(10)
C41 0.0563(11) 0.0493(10) 0.0598(13) -0.0020(9) -0.0166(9) -0.0206(9)
C42 0.0450(9) 0.0421(9) 0.0451(11) 0.0001(8) -0.0091(8) -0.0203(8)

loop_
_atom_type_symbol
_atom_type_description
_atom_type_scat_dispersion_real
_atom_type_scat_dispersion_imag
_atom_type_scat_source
C C 0.0033 0.0016 'International Tables Vol C Tables 4.2.6.8 and 6.1.1.4'
H H 0.0000 0.0000 'International Tables Vol C Tables 4.2.6.8 and 6.1.1.4'
N N 0.0061 0.0033 'International Tables Vol C Tables 4.2.6.8 and 6.1.1.4'
O O 0.0106 0.0060 'International Tables Vol C Tables 4.2.6.8 and 6.1.1.4'

loop_
_geom_angle_atom_site_label_1
_geom_angle_atom_site_label_2
_geom_angle_atom_site_label_3
_geom_angle
C1 O1 C7 107.96(12)
O2 C1 N1 128.83(16)
O2 C1 O1 121.20(17)
N1 C1 O1 109.96(15)
C1 N1 C3 112.01(12)
C1 N1 C2 121.44(14)
C3 N1 C2 126.38(13)
N1 C2 H1 109.5
N1 C2 H2 109.5
H1 C2 H2 109.5
N1 C2 H3 109.5
H1 C2 H3 109.5
H2 C2 H3 109.5
N1 C3 C4 112.84(12)
N1 C3 C7 99.47(11)
C4 C3 C7 112.86(11)
N1 C3 H4 110.4
C4 C3 H4 110.4
C7 C3 H4 110.4
C5 C4 C3 112.86(11)
C5 C4 H5 109.0
C3 C4 H5 109.0
C5 C4 H6 109.0
C3 C4 H6 109.0
H5 C4 H6 107.8
O3 C5 N2 123.47(15)
O3 C5 C4 120.78(17)
N2 C5 C4 115.74(15)
C5 N2 C6 122.45(16)
C5 N2 H7 121.6(10)
C6 N2 H7 115.6(10)
N2 C6 H8 109.5
N2 C6 H9 109.5
H8 C6 H9 109.5
N2 C6 H10 109.5
H8 C6 H10 109.5
H9 C6 H10 109.5
O1 C7 C21 107.62(12)
O1 C7 C8 108.19(12)
C21 C7 C8 110.68(11)
O1 C7 C3 101.21(11)
C21 C7 C3 115.39(12)
C8 C7 C3 112.96(11)
C9 C8 C13 119.33(17)
C9 C8 C7 120.83(16)
C13 C8 C7 119.84(16)
C10 C9 C8 121.2(2)
C10 C9 H11 119.4
C8 C9 H11 119.4
C11 C10 C9 119.6(2)
C11 C10 H12 120.2
C9 C10 H12 120.2
C12 C11 C10 120.3(2)
C12 C11 H13 119.9
C10 C11 H13 119.9
C11 C12 C13 121.2(2)
C11 C12 H14 119.4
C13 C12 H14 119.4
C8 C13 C12 118.31(18)
C8 C13 C14 123.58(16)
C12 C13 C14 118.09(19)
C15 C14 C13 126.93(17)
C15 C14 H15 116.5
C13 C14 H15 116.5
C14 C15 C16 128.01(17)
C14 C15 H16 116.0
C16 C15 H16 116.0
C17 C16 C21 118.40(16)
C17 C16 C15 118.48(17)
C21 C16 C15 123.13(14)
C18 C17 C16 121.16(18)
C18 C17 H17 119.4
C16 C17 H17 119.4
C19 C18 C17 120.09(17)
C19 C18 H18 120.0
C17 C18 H18 120.0
C18 C19 C20 120.33(17)
C18 C19 H19 119.8
C20 C19 H19 119.8
C21 C20 C19 120.33(17)
C21 C20 H20 119.8
C19 C20 H20 119.8
C20 C21 C16 119.53(14)
C20 C21 C7 121.35(15)
C16 C21 C7 119.08(14)
C22 O4 C28 109.69(11)
O5 C22 N3 129.49(17)
O5 C22 O4 121.39(16)
N3 C22 O4 109.12(14)
C22 N3 C23 121.69(14)
C22 N3 C24 111.41(13)
C23 N3 C24 124.00(13)
N3 C23 H21 109.5
N3 C23 H22 109.5
H21 C23 H22 109.5
N3 C23 H23 109.5
H21 C23 H23 109.5
H22 C23 H23 109.5
N3 C24 C25 111.98(12)
N3 C24 C28 99.31(11)
C25 C24 C28 114.99(12)
N3 C24 H24 110.0
C25 C24 H24 110.0
C28 C24 H24 110.0
C26 C25 C24 113.77(13)
C26 C25 H25 108.8
C24 C25 H25 108.8
C26 C25 H26 108.8
C24 C25 H26 108.8
H25 C25 H26 107.7
O6 C26 N4 123.25(15)
O6 C26 C25 121.15(16)
N4 C26 C25 115.59(14)
C26 N4 C27 121.79(15)
C26 N4 H40 124.4(10)
C27 N4 H40 113.8(10)
N4 C27 H27 109.5
N4 C27 H28 109.5
H27 C27 H28 109.5
N4 C27 H29 109.5
H27 C27 H29 109.5
H28 C27 H29 109.5
O4 C28 C42 107.15(11)
O4 C28 C29 108.21(12)
C42 C28 C29 112.19(12)
O4 C28 C24 101.64(11)
C42 C28 C24 115.26(13)
C29 C28 C24 111.52(12)
C30 C29 C34 118.71(17)
C30 C29 C28 121.34(15)
C34 C29 C28 119.93(15)
C31 C30 C29 122.07(19)
C31 C30 H30 119.0
C29 C30 H30 119.0
C30 C31 C32 119.4(2)
C30 C31 H31 120.3
C32 C31 H31 120.3
C33 C32 C31 119.9(2)
C33 C32 H32 120.1
C31 C32 H32 120.1
C32 C33 C34 121.6(2)
C32 C33 H33 119.2
C34 C33 H33 119.2
C29 C34 C33 118.22(19)
C29 C34 C35 124.16(17)
C33 C34 C35 117.57(19)
C36 C35 C34 127.62(16)
C36 C35 H34 116.2
C34 C35 H34 116.2
C35 C36 C37 128.29(16)
C35 C36 H35 115.9
C37 C36 H35 115.9
C38 C37 C42 118.44(15)
C38 C37 C36 118.10(16)
C42 C37 C36 123.46(16)
C39 C38 C37 121.82(16)
C39 C38 H36 119.1
C37 C38 H36 119.1
C40 C39 C38 119.46(18)
C40 C39 H37 120.3
C38 C39 H37 120.3
C39 C40 C41 120.16(17)
C39 C40 H38 119.9
C41 C40 H38 119.9
C40 C41 C42 121.66(15)
C40 C41 H39 119.2
C42 C41 H39 119.2
C41 C42 C37 118.41(15)
C41 C42 C28 120.63(13)
C37 C42 C28 120.89(13)

loop_
_geom_bond_atom_site_label_1
_geom_bond_atom_site_label_2
_geom_bond_distance
O1 C1 1.3676(17)
O1 C7 1.4636(16)
C1 O2 1.2211(18)
C1 N1 1.3248(19)
N1 C3 1.4526(16)
N1 C2 1.4573(16)
C2 H1 0.9600
C2 H2 0.9600
C2 H3 0.9600
C3 C4 1.5325(19)
C3 C7 1.5637(18)
C3 H4 0.9800
C4 C5 1.5074(19)
C4 H5 0.9700
C4 H6 0.9700
C5 O3 1.2366(18)
C5 N2 1.332(2)
N2 C6 1.4618(18)
N2 H7 0.999(17)
C6 H8 0.9600
C6 H9 0.9600
C6 H10 0.9600
C7 C21 1.5188(19)
C7 C8 1.520(2)
C8 C9 1.396(2)
C8 C13 1.396(2)
C9 C10 1.385(2)
C9 H11 0.9300
C10 C11 1.374(3)
C10 H12 0.9300
C11 C12 1.374(3)
C11 H13 0.9300
C12 C13 1.411(2)
C12 H14 0.9300
C13 C14 1.451(2)
C14 C15 1.352(2)
C14 H15 0.9300
C15 C16 1.467(2)
C15 H16 0.9300
C16 C17 1.396(2)
C16 C21 1.405(2)
C17 C18 1.376(2)
C17 H17 0.9300
C18 C19 1.362(2)
C18 H18 0.9300
C19 C20 1.390(2)
C19 H19 0.9300
C20 C21 1.3873(18)
C20 H20 0.9300
O4 C22 1.3664(18)
O4 C28 1.4591(15)
C22 O5 1.2059(17)
C22 N3 1.3469(18)
N3 C23 1.4437(18)
N3 C24 1.4624(17)
C23 H21 0.9600
C23 H22 0.9600
C23 H23 0.9600
C24 C25 1.5292(19)
C24 C28 1.567(2)
C24 H24 0.9800
C25 C26 1.516(2)
C25 H25 0.9700
C25 H26 0.9700
C26 O6 1.2184(16)
C26 N4 1.3350(19)
N4 C27 1.4586(19)
N4 H40 0.966(15)
C27 H27 0.9600
C27 H28 0.9600
C27 H29 0.9600
C28 C42 1.5077(19)
C28 C29 1.527(2)
C29 C30 1.388(2)
C29 C34 1.402(2)
C30 C31 1.375(3)
C30 H30 0.9300
C31 C32 1.378(3)
C31 H31 0.9300
C32 C33 1.368(3)
C32 H32 0.9300
C33 C34 1.408(2)
C33 H33 0.9300
C34 C35 1.456(2)
C35 C36 1.336(2)
C35 H34 0.9300
C36 C37 1.460(2)
C36 H35 0.9300
C37 C38 1.400(2)
C37 C42 1.4079(19)
C38 C39 1.371(2)
C38 H36 0.9300
C39 C40 1.370(2)
C39 H37 0.9300
C40 C41 1.377(2)
C40 H38 0.9300
C41 C42 1.3891(18)
C41 H39 0.9300

loop_
_geom_torsion_atom_site_label_1
_geom_torsion_atom_site_label_2
_geom_torsion_atom_site_label_3
_geom_torsion_atom_site_label_4
_geom_torsion
C7 O1 C1 O2 -163.78(15)
C7 O1 C1 N1 15.34(16)
O2 C1 N1 C3 -175.25(16)
O1 C1 N1 C3 5.71(18)
O2 C1 N1 C2 0.2(3)
O1 C1 N1 C2 -178.83(12)
C1 N1 C3 C4 97.66(14)
C2 N1 C3 C4 -77.53(16)
C1 N1 C3 C7 -22.18(15)
C2 N1 C3 C7 162.63(13)
N1 C3 C4 C5 57.49(17)
C7 C3 C4 C5 169.28(14)
C3 C4 C5 O3 72.5(2)
C3 C4 C5 N2 -106.27(16)
O3 C5 N2 C6 -3.2(3)
C4 C5 N2 C6 175.57(14)
C1 O1 C7 C21 -149.23(12)
C1 O1 C7 C8 91.15(13)
C1 O1 C7 C3 -27.79(14)
N1 C3 C7 O1 28.70(13)
C4 C3 C7 O1 -91.13(13)
N1 C3 C7 C21 144.53(13)
C4 C3 C7 C21 24.70(18)
N1 C3 C7 C8 -86.75(14)
C4 C3 C7 C8 153.42(13)
O1 C7 C8 C9 5.75(17)
C21 C7 C8 C9 -111.94(16)
C3 C7 C8 C9 116.94(15)
O1 C7 C8 C13 -173.81(12)
C21 C7 C8 C13 68.51(17)
C3 C7 C8 C13 -62.61(17)
C13 C8 C9 C10 2.1(2)
C7 C8 C9 C10 -177.42(13)
C8 C9 C10 C11 0.7(3)
C9 C10 C11 C12 -1.4(3)
C10 C11 C12 C13 -0.8(3)
C9 C8 C13 C12 -4.2(2)
C7 C8 C13 C12 175.40(12)
C9 C8 C13 C14 174.31(14)
C7 C8 C13 C14 -6.1(2)
C11 C12 C13 C8 3.6(2)
C11 C12 C13 C14 -174.99(15)
C8 C13 C14 C15 -33.1(2)
C12 C13 C14 C15 145.40(16)
C13 C14 C15 C16 0.1(3)
C14 C15 C16 C17 -147.28(16)
C14 C15 C16 C21 32.1(2)
C21 C16 C17 C18 -4.2(2)
C15 C16 C17 C18 175.26(15)
C16 C17 C18 C19 0.9(3)
C17 C18 C19 C20 1.7(3)
C18 C19 C20 C21 -0.9(2)
C19 C20 C21 C16 -2.4(2)
C19 C20 C21 C7 175.36(14)
C17 C16 C21 C20 4.8(2)
C15 C16 C21 C20 -174.56(13)
C17 C16 C21 C7 -172.95(13)
C15 C16 C21 C7 7.6(2)
O1 C7 C21 C20 -4.52(18)
C8 C7 C21 C20 113.52(16)
C3 C7 C21 C20 -116.64(15)
O1 C7 C21 C16 173.23(12)
C8 C7 C21 C16 -68.73(17)
C3 C7 C21 C16 61.11(18)
C28 O4 C22 O5 171.67(15)
C28 O4 C22 N3 -8.53(18)
O5 C22 N3 C23 6.0(3)
O4 C22 N3 C23 -173.74(14)
O5 C22 N3 C24 167.47(18)
O4 C22 N3 C24 -12.30(18)
C22 N3 C24 C25 -96.26(15)
C23 N3 C24 C25 64.67(19)
C22 N3 C24 C28 25.59(16)
C23 N3 C24 C28 -173.47(14)
N3 C24 C25 C26 -80.72(16)
C28 C24 C25 C26 166.91(12)
C24 C25 C26 O6 -46.0(2)
C24 C25 C26 N4 135.33(14)
O6 C26 N4 C27 -1.7(3)
C25 C26 N4 C27 176.95(15)
C22 O4 C28 C42 144.93(13)
C22 O4 C28 C29 -93.89(14)
C22 O4 C28 C24 23.63(15)
N3 C24 C28 O4 -28.07(14)
C25 C24 C28 O4 91.58(14)
N3 C24 C28 C42 -143.55(12)
C25 C24 C28 C42 -23.89(18)
N3 C24 C28 C29 87.03(14)
C25 C24 C28 C29 -153.32(13)
O4 C28 C29 C30 -2.28(19)
C42 C28 C29 C30 115.72(16)
C24 C28 C29 C30 -113.26(16)
O4 C28 C29 C34 175.85(13)
C42 C28 C29 C34 -66.15(17)
C24 C28 C29 C34 64.87(18)
C34 C29 C30 C31 -2.1(3)
C28 C29 C30 C31 176.02(17)
C29 C30 C31 C32 -0.3(3)
C30 C31 C32 C33 1.3(3)
C31 C32 C33 C34 0.1(3)
C30 C29 C34 C33 3.5(2)
C28 C29 C34 C33 -174.71(16)
C30 C29 C34 C35 -173.92(16)
C28 C29 C34 C35 7.9(2)
C32 C33 C34 C29 -2.5(3)
C32 C33 C34 C35 175.03(19)
C29 C34 C35 C36 31.4(3)
C33 C34 C35 C36 -146.04(19)
C34 C35 C36 C37 -1.5(3)
C35 C36 C37 C38 149.35(19)
C35 C36 C37 C42 -31.2(3)
C42 C37 C38 C39 2.5(2)
C36 C37 C38 C39 -178.06(15)
C37 C38 C39 C40 -1.0(3)
C38 C39 C40 C41 -0.4(3)
C39 C40 C41 C42 0.3(3)
C40 C41 C42 C37 1.1(2)
C40 C41 C42 C28 -175.88(15)
C38 C37 C42 C41 -2.5(2)
C36 C37 C42 C41 178.10(15)
C38 C37 C42 C28 174.55(14)
C36 C37 C42 C28 -4.9(2)
O4 C28 C42 C41 -0.48(18)
C29 C28 C42 C41 -119.10(15)
C24 C28 C42 C41 111.80(15)
O4 C28 C42 C37 -177.41(13)
C29 C28 C42 C37 63.96(18)
C24 C28 C42 C37 -65.13(18)
